data_2243689
loop_
_publ_author_name
'Chong, Saehwa'
'Perry, Samuel'
'Riley, Brian J.'
'Nelson, Zayne J.'

_publ_section_title
;
 Crystal structures and comparisons of potassium rare-earth molybdates
 K<i>RE</i>(MoO~4~)~2~ (<i>RE</i> = Tb, Dy, Ho, Er, Yb, and Lu)
;
_journal_coeditor_code RU2071
_journal_issue 12
_journal_name_full 'Acta Crystallographica Section E'
_journal_page_first 1871
_journal_page_last 1875
_journal_paper_doi 10.1107/S205698902001542X
_journal_volume 76
_journal_year 2020
_chemical_formula_iupac 'K Er (Mo O4)2'
_chemical_formula_moiety 'K Er Mo2 O8'
_chemical_formula_sum 'Er K Mo2 O8'
_chemical_formula_weight 526.24
_chemical_name_systematic
;
Potassium erbium bis(molybdate)
;
_space_group_IT_number 60
_space_group_name_Hall '-P 2n 2ab'
_space_group_name_H-M_alt 'P b c n'
_symmetry_cell_setting orthorhombic
_symmetry_space_group_name_Hall '-P 2n 2ab'
_symmetry_space_group_name_H-M 'P b c n'
_atom_sites_solution_primary dual
_cell_angle_alpha 90
_cell_angle_beta 90
_cell_angle_gamma 90
_cell_formula_units_Z 4
_cell_length_a 5.0602(2)
_cell_length_b 18.1965(8)
_cell_length_c 7.8920(3)
_cell_measurement_reflns_used 7328
_cell_measurement_temperature 100
_cell_measurement_theta_max 33.9890
_cell_measurement_theta_min 3.3830
_cell_volume 726.68(5)
_computing_cell_refinement
;
CrysAlis Pro (Rigaku OD, 2019)
;
_computing_data_collection
;
CrysAlis Pro (Rigaku OD, 2019)
;
_computing_data_reduction
;
CrysAlis Pro (Rigaku OD, 2019)
;
_computing_molecular_graphics
;
<i>OLEX2</i> (Dolomanov <i>et al.</i>,  2009)
;
_computing_publication_material
;
publCIF (Westrip, 2010)
;
_computing_structure_refinement
;
SHELXL (Sheldrick, 2015b)
;
_computing_structure_solution
;
SHELXT (Sheldrick, 2015a)
;
_diffrn_ambient_temperature 100
_diffrn_detector_area_resol_mean 10.0000
_diffrn_measured_fraction_theta_full 1.000
_diffrn_measured_fraction_theta_max 0.938
_diffrn_measurement_device_type 'Rigaku XtaLAB Synergy-S, HyPix'
_diffrn_measurement_method '\w scans'
_diffrn_radiation_monochromator mirror
_diffrn_radiation_source 'micro-focus sealed X-ray tube'
_diffrn_radiation_type 'Mo K\a'
_diffrn_radiation_wavelength 0.71073
_diffrn_reflns_av_R_equivalents 0.0718
_diffrn_reflns_av_unetI/netI 0.0267
_diffrn_reflns_limit_h_max 7
_diffrn_reflns_limit_h_min -7
_diffrn_reflns_limit_k_max 27
_diffrn_reflns_limit_k_min -28
_diffrn_reflns_limit_l_max 10
_diffrn_reflns_limit_l_min -12
_diffrn_reflns_number 21246
_diffrn_reflns_theta_full 25.242
_diffrn_reflns_theta_max 33.953
_diffrn_reflns_theta_min 2.238
_exptl_absorpt_coefficient_mu 15.418
_exptl_absorpt_correction_T_max 0.911
_exptl_absorpt_correction_T_min 0.091
_exptl_absorpt_correction_type gaussian
_exptl_absorpt_process_details
;
(CrysAlisPro; Rigaku OD, 2019)
;
_exptl_crystal_colour 'light pink'
_exptl_crystal_density_diffrn 4.810
_exptl_crystal_description plate
_exptl_crystal_F_000 940
_exptl_crystal_size_max 0.28
_exptl_crystal_size_mid 0.152
_exptl_crystal_size_min 0.021
_refine_diff_density_max 2.04
_refine_diff_density_min -1.624
_refine_ls_extinction_method none
_refine_ls_goodness_of_fit_all 1.061
_refine_ls_goodness_of_fit_ref 1.061
_refine_ls_hydrogen_treatment undef
_refine_ls_matrix_type full
_refine_ls_number_constraints 0
_refine_ls_number_parameters 56
_refine_ls_number_reflns 1386
_refine_ls_number_restraints 0
_refine_ls_R_factor_all 0.0300
_refine_ls_R_factor_gt 0.0265
_refine_ls_shift/su_max 0.002
_refine_ls_shift/su_mean 0.000
_refine_ls_structure_factor_coef Fsqd
_refine_ls_weighting_details 'w=1/[\s^2^(Fo^2^)+(0.0345P)^2^+4.1539P] where P=(Fo^2^+2Fc^2^)/3'
_refine_ls_weighting_scheme calc
_refine_ls_wR_factor_all 0.0709
_refine_ls_wR_factor_ref 0.0727
_reflns_number_gt 1255
_reflns_number_total 1386
_reflns_threshold_expression 'I > 2\s(I)'
_cod_data_source_file ru2071sup1.cif
_cod_data_source_block Er_Molybdate
_cod_original_formula_sum 'K Er Mo2 O8'
_cod_database_code 2243689

loop_
_space_group_symop_operation_xyz
'x, y, z'
'-x+1/2, -y+1/2, z+1/2'
'-x, y, -z+1/2'
'x+1/2, -y+1/2, -z'
'-x, -y, -z'
'x-1/2, y-1/2, -z-1/2'
'x, -y, z-1/2'
'-x-1/2, y-1/2, z'

loop_
_atom_site_type_symbol
_atom_site_label
_atom_site_fract_x
_atom_site_fract_y
_atom_site_fract_z
_atom_site_U_iso_or_equiv
_atom_site_adp_type
_atom_site_calc_flag
_atom_site_occupancy
_atom_site_disorder_assembly
_atom_site_disorder_group
Er Er1 1.000000 0.50535(2) 0.750000 0.00602(9) Uani d 1 . .
Mo Mo1 0.52026(6) 0.39859(2) 0.51517(4) 0.00637(9) Uani d 1 . .
K K1 0.500000 0.22821(7) 0.250000 0.0107(2) Uani d 1 . .
O O4 0.3903(5) 0.31111(15) 0.5213(3) 0.0102(5) Uani d 1 . .
O O2 0.2497(5) 0.46619(15) 0.4954(3) 0.0084(5) Uani d 1 . .
O O1 0.7417(5) 0.40581(14) 0.6914(3) 0.0100(4) Uani d 1 . .
O O3 0.7315(5) 0.39970(14) 0.3369(3) 0.0099(5) Uani d 1 . .

loop_
_atom_site_aniso_label
_atom_site_aniso_U_11
_atom_site_aniso_U_22
_atom_site_aniso_U_33
_atom_site_aniso_U_12
_atom_site_aniso_U_13
_atom_site_aniso_U_23
Er1 0.00367(12) 0.00995(13) 0.00443(13) 0.000 -0.00030(6) 0.000
Mo1 0.00374(14) 0.00961(16) 0.00575(15) 0.00027(9) -0.00044(8) -0.00032(9)
K1 0.0112(5) 0.0124(5) 0.0085(5) 0.000 -0.0007(3) 0.000
O4 0.0079(11) 0.0127(12) 0.0100(11) -0.0029(9) 0.0009(9) -0.0003(9)
O2 0.0052(10) 0.0131(12) 0.0067(10) 0.0007(9) -0.0008(8) -0.0006(8)
O1 0.0077(10) 0.0142(12) 0.0080(10) -0.0014(9) -0.0019(9) -0.0004(9)
O3 0.0068(10) 0.0153(12) 0.0074(10) -0.0014(9) 0.0006(8) -0.0003(8)

loop_
_atom_type_symbol
_atom_type_description
_atom_type_scat_dispersion_real
_atom_type_scat_dispersion_imag
_atom_type_scat_source
O O 0.0106 0.0060 'International Tables Vol C Tables 4.2.6.8 and 6.1.1.4'
K K 0.2009 0.2494 'International Tables Vol C Tables 4.2.6.8 and 6.1.1.4'
Mo Mo -1.6832 0.6857 'International Tables Vol C Tables 4.2.6.8 and 6.1.1.4'
Er Er -0.2586 4.9576 'International Tables Vol C Tables 4.2.6.8 and 6.1.1.4'

loop_
_geom_angle_atom_site_label_1
_geom_angle_atom_site_label_2
_geom_angle_atom_site_label_3
_geom_angle_site_symmetry_1
_geom_angle_site_symmetry_3
_geom_angle
_geom_angle_publ_flag
Er1 Er1 Er1 5_766 5_767 174.354(13) ?
Er1 Er1 K1 5_766 2_655 87.177(7) ?
Er1 Er1 K1 5_767 2_655 87.177(7) ?
O2 Er1 Er1 5_666 5_767 145.80(6) ?
O2 Er1 Er1 7_666 5_767 36.34(6) ?
O2 Er1 Er1 3_656 5_767 34.52(6) ?
O2 Er1 Er1 1_655 5_767 142.71(6) ?
O2 Er1 Er1 5_666 5_766 36.34(6) ?
O2 Er1 Er1 7_666 5_766 145.80(6) ?
O2 Er1 Er1 3_656 5_766 142.71(6) ?
O2 Er1 Er1 1_655 5_766 34.52(6) ?
O2 Er1 K1 3_656 2_655 73.29(6) ?
O2 Er1 K1 1_655 2_655 73.29(6) ?
O2 Er1 K1 7_666 2_655 102.63(6) ?
O2 Er1 K1 5_666 2_655 102.63(6) ?
O2 Er1 O2 1_655 3_656 146.57(12) ?
O2 Er1 O2 5_666 3_656 116.98(11) ?
O2 Er1 O2 5_666 1_655 70.86(10) ?
O2 Er1 O2 7_666 3_656 70.86(10) ?
O2 Er1 O2 7_666 1_655 116.98(11) ?
O2 Er1 O2 7_666 5_666 154.75(13) ?
O1 Er1 Er1 . 5_767 99.40(6) ?
O1 Er1 Er1 3_756 5_767 76.03(6) ?
O1 Er1 Er1 . 5_766 76.03(6) ?
O1 Er1 Er1 3_756 5_766 99.39(6) ?
O1 Er1 K1 3_756 2_655 37.43(6) ?
O1 Er1 K1 . 2_655 37.43(6) ?
O1 Er1 O2 3_756 5_666 130.14(9) ?
O1 Er1 O2 . 3_656 69.13(8) ?
O1 Er1 O2 3_756 1_655 69.13(8) ?
O1 Er1 O2 3_756 3_656 84.23(9) ?
O1 Er1 O2 . 5_666 72.69(9) ?
O1 Er1 O2 . 1_655 84.23(9) ?
O1 Er1 O2 3_756 7_666 72.70(9) ?
O1 Er1 O2 . 7_666 130.14(9) ?
O1 Er1 O1 . 3_756 74.85(13) ?
O1 Er1 O3 3_756 7_566 150.89(9) ?
O1 Er1 O3 3_756 5_766 108.55(10) ?
O1 Er1 O3 . 7_566 108.55(10) ?
O1 Er1 O3 . 5_766 150.89(9) ?
O3 Er1 Er1 7_566 5_767 74.90(6) ?
O3 Er1 Er1 7_566 5_766 109.54(6) ?
O3 Er1 Er1 5_766 5_766 74.90(6) ?
O3 Er1 Er1 5_766 5_767 109.54(6) ?
O3 Er1 K1 5_766 2_655 138.62(6) ?
O3 Er1 K1 7_566 2_655 138.62(6) ?
O3 Er1 O2 7_566 1_655 139.31(8) ?
O3 Er1 O2 7_566 5_666 76.40(8) ?
O3 Er1 O2 5_766 1_655 70.94(9) ?
O3 Er1 O2 5_766 7_666 76.40(8) ?
O3 Er1 O2 7_566 7_666 84.67(9) ?
O3 Er1 O2 7_566 3_656 70.94(9) ?
O3 Er1 O2 5_766 5_666 84.67(9) ?
O3 Er1 O2 5_766 3_656 139.31(8) ?
O3 Er1 O3 5_766 7_566 82.76(13) ?
K1 Mo1 K1 . 2_655 77.802(9) ?
K1 Mo1 K1 . 2 76.162(9) ?
K1 Mo1 K1 2_655 2 81.02(2) ?
O4 Mo1 K1 . 2 36.40(9) ?
O4 Mo1 K1 . . 40.51(8) ?
O4 Mo1 K1 . 2_655 70.83(9) ?
O4 Mo1 O2 . . 109.56(12) ?
O4 Mo1 O1 . . 106.55(12) ?
O4 Mo1 O3 . . 105.29(12) ?
O2 Mo1 K1 . 2 86.26(8) ?
O2 Mo1 K1 . 2_655 155.83(7) ?
O2 Mo1 K1 . . 118.97(8) ?
O1 Mo1 K1 . 2_655 43.23(8) ?
O1 Mo1 K1 . . 120.81(8) ?
O1 Mo1 K1 . 2 95.46(8) ?
O1 Mo1 O2 . . 118.71(11) ?
O3 Mo1 K1 . 2_655 90.50(8) ?
O3 Mo1 K1 . 2 141.37(9) ?
O3 Mo1 K1 . . 65.21(8) ?
O3 Mo1 O2 . . 111.94(11) ?
O3 Mo1 O1 . . 103.83(12) ?
Mo1 K1 Mo1 3_655 4_456 138.837(12) ?
Mo1 K1 Mo1 3_655 . 68.10(2) ?
Mo1 K1 Mo1 3_655 2_654 104.243(10) ?
Mo1 K1 Mo1 . 4_456 104.243(10) ?
Mo1 K1 Mo1 4_456 2_654 105.86(3) ?
Mo1 K1 Mo1 . 2_654 138.837(12) ?
O4 K1 Mo1 2_554 . 126.73(6) ?
O4 K1 Mo1 . . 24.71(6) ?
O4 K1 Mo1 4_556 2_654 73.00(5) ?
O4 K1 Mo1 3_655 3_655 24.71(6) ?
O4 K1 Mo1 3_655 2_654 79.69(6) ?
O4 K1 Mo1 2_554 3_655 80.21(6) ?
O4 K1 Mo1 4_556 3_655 126.73(6) ?
O4 K1 Mo1 . 4_456 79.69(6) ?
O4 K1 Mo1 . 2_654 149.13(6) ?
O4 K1 Mo1 3_655 4_456 149.13(6) ?
O4 K1 Mo1 2_554 2_654 88.91(6) ?
O4 K1 Mo1 2_554 4_456 73.00(5) ?
O4 K1 Mo1 . 3_655 88.55(6) ?
O4 K1 Mo1 4_556 4_456 88.91(6) ?
O4 K1 Mo1 3_655 . 88.55(6) ?
O4 K1 Mo1 4_556 . 80.21(6) ?
O4 K1 O4 3_655 2_554 76.83(6) ?
O4 K1 O4 . 2_554 121.26(4) ?
O4 K1 O4 2_554 4_556 150.06(12) ?
O4 K1 O4 . 4_556 76.83(6) ?
O4 K1 O4 3_655 4_556 121.26(4) ?
O4 K1 O4 . 3_655 111.41(12) ?
O4 K1 O1 3_655 2_654 105.16(8) ?
O4 K1 O1 . 2_654 135.91(8) ?
O4 K1 O1 . 4_456 105.16(8) ?
O4 K1 O1 4_556 4_456 90.02(8) ?
O4 K1 O1 4_556 2_654 63.29(8) ?
O4 K1 O1 3_655 4_456 135.91(8) ?
O4 K1 O1 2_554 4_456 63.29(8) ?
O4 K1 O1 2_554 2_654 90.02(8) ?
O4 K1 O3 2_554 . 127.86(8) ?
O4 K1 O3 2_554 3_655 81.96(7) ?
O4 K1 O3 3_655 . 64.73(7) ?
O4 K1 O3 4_556 . 81.96(7) ?
O4 K1 O3 4_556 3_655 127.86(8) ?
O4 K1 O3 . 3_655 64.73(7) ?
O4 K1 O3 . . 52.66(7) ?
O4 K1 O3 3_655 3_655 52.66(7) ?
O1 K1 Mo1 4_456 3_655 143.10(5) ?
O1 K1 Mo1 4_456 2_654 81.44(6) ?
O1 K1 Mo1 2_654 . 143.10(5) ?
O1 K1 Mo1 2_654 3_655 129.86(5) ?
O1 K1 Mo1 4_456 . 129.86(5) ?
O1 K1 Mo1 4_456 4_456 25.94(5) ?
O1 K1 Mo1 2_654 4_456 81.44(6) ?
O1 K1 Mo1 2_654 2_654 25.94(5) ?
O1 K1 O1 4_456 2_654 59.23(10) ?
O1 K1 O3 4_456 3_655 132.07(6) ?
O1 K1 O3 2_654 . 132.07(6) ?
O1 K1 O3 2_654 3_655 157.57(7) ?
O1 K1 O3 4_456 . 157.57(7) ?
O3 K1 Mo1 . 4_456 132.33(4) ?
O3 K1 Mo1 . 3_655 50.39(4) ?
O3 K1 Mo1 3_655 2_654 132.33(4) ?
O3 K1 Mo1 3_655 4_456 115.60(4) ?
O3 K1 Mo1 3_655 3_655 28.12(4) ?
O3 K1 Mo1 . 2_654 115.60(4) ?
O3 K1 Mo1 3_655 . 50.39(4) ?
O3 K1 Mo1 . . 28.12(4) ?
O3 K1 O3 . 3_655 47.02(9) ?
Mo1 O4 K1 . 2 121.94(12) ?
Mo1 O4 K1 . . 114.78(12) ?
K1 O4 K1 . 2 121.57(10) ?
Er1 O2 Er1 5_666 1_455 109.14(10) ?
Mo1 O2 Er1 . 1_455 120.07(10) ?
Mo1 O2 Er1 . 5_666 127.56(11) ?
Er1 O1 K1 . 2_655 112.96(10) ?
Mo1 O1 Er1 . . 125.03(13) ?
Mo1 O1 K1 . 2_655 110.84(11) ?
Er1 O3 K1 5_766 . 146.22(10) ?
Mo1 O3 Er1 . 5_766 127.06(13) ?
Mo1 O3 K1 . . 86.67(9) ?

loop_
_geom_bond_atom_site_label_1
_geom_bond_atom_site_label_2
_geom_bond_site_symmetry_2
_geom_bond_distance
_geom_bond_publ_flag
Er1 Er1 5_767 3.95079(16) ?
Er1 Er1 5_766 3.95079(15) ?
Er1 K1 2_655 4.2499(13) ?
Er1 O2 5_666 2.370(2) ?
Er1 O2 7_666 2.370(2) ?
Er1 O2 3_656 2.478(2) ?
Er1 O2 1_655 2.478(2) ?
Er1 O1 3_756 2.281(2) ?
Er1 O1 . 2.281(3) ?
Er1 O3 7_566 2.303(3) ?
Er1 O3 5_766 2.303(3) ?
Mo1 K1 . 3.7419(10) ?
Mo1 K1 2 3.9610(8) ?
Mo1 K1 2_655 3.8278(8) ?
Mo1 O4 . 1.723(3) ?
Mo1 O2 . 1.847(3) ?
Mo1 O1 . 1.791(2) ?
Mo1 O3 . 1.767(2) ?
K1 Mo1 2_654 3.8277(8) ?
K1 Mo1 3_655 3.7419(10) ?
K1 Mo1 4_456 3.8277(8) ?
K1 O4 . 2.677(3) ?
K1 O4 4_556 2.770(3) ?
K1 O4 3_655 2.677(3) ?
K1 O4 2_554 2.770(3) ?
K1 O1 4_456 2.805(3) ?
K1 O1 2_654 2.805(3) ?
K1 O3 . 3.403(3) ?
K1 O3 3_655 3.403(3) ?
O4 K1 2 2.770(3) ?
O2 Er1 1_455 2.478(2) ?
O2 Er1 5_666 2.370(2) ?
O1 K1 2_655 2.805(3) ?
O3 Er1 5_766 2.303(3) ?

_cod_database_fobs_code 2243689
